data_2011095
loop_
_publ_author_name
'Gerkin, Roger E.'

_publ_section_title
;
 4,8-Dimethoxy-1-naphthalenemethanol
;
_journal_issue 7
_journal_name_full 'Acta Crystallographica Section C'
_journal_page_first 846
_journal_page_last 847
_journal_paper_doi 10.1107/S0108270100005023
_journal_volume 56
_journal_year 2000
_chemical_formula_moiety 'C13 H14 O3'
_chemical_formula_sum 'C13 H14 O3'
_chemical_formula_weight 218.25
_space_group_IT_number 15
_symmetry_cell_setting monoclinic
_symmetry_space_group_name_Hall '-C 2yc'
_symmetry_space_group_name_H-M 'C 1 2/c 1'
_cell_angle_alpha 90
_cell_angle_beta 94.6790(10)
_cell_angle_gamma 90
_cell_formula_units_Z 8
_cell_length_a 32.1141(6)
_cell_length_b 10.3464(2)
_cell_length_c 6.57900(10)
_cell_measurement_reflns_used 30,322
_cell_measurement_temperature 291
_cell_measurement_theta_max 27.50
_cell_measurement_theta_min 1.27
_cell_volume 2178.69(7)
_computing_cell_refinement 'DENZO-SMN (Otwinowski & Minor, 1997)'
_computing_data_collection 'COLLECT (Nonius, 1999)'
_computing_data_reduction DENZO-SMN
_computing_molecular_graphics 'ORTEPII (Johnson, 1976)'
_computing_publication_material 'TEXSAN and PLATON (Spek, 1990)'
_computing_structure_refinement 'TEXSAN (Molecular Structure Corporation, 1995)'
_computing_structure_solution 'SHELXS86 (Sheldrick, 1990)'
_diffrn_ambient_temperature 150
_diffrn_measured_fraction_theta_max .998
_diffrn_measurement_device_type 'Nonius KappaCCD diffractometer'
_diffrn_measurement_method 'omega scans with \k offsets'
_diffrn_radiation_monochromator graphite
_diffrn_radiation_source 'X-ray tube'
_diffrn_radiation_type MoK\a
_diffrn_radiation_wavelength .71073
_diffrn_reflns_av_R_equivalents .035
_diffrn_reflns_limit_h_max 41
_diffrn_reflns_limit_h_min -41
_diffrn_reflns_limit_k_max 13
_diffrn_reflns_limit_k_min -13
_diffrn_reflns_limit_l_max 8
_diffrn_reflns_limit_l_min -8
_diffrn_reflns_number 30322
_diffrn_reflns_theta_max 27.50
_exptl_absorpt_coefficient_mu .094
_exptl_absorpt_correction_type none
_exptl_crystal_colour colorless
_exptl_crystal_density_diffrn 1.331
_exptl_crystal_density_meas ?
_exptl_crystal_description 'irregular polyhedron'
_exptl_crystal_F_000 928
_exptl_crystal_size_max .38
_exptl_crystal_size_mid .23
_exptl_crystal_size_min .23
_refine_diff_density_max .24
_refine_diff_density_min -.22
_refine_ls_extinction_method none
_refine_ls_goodness_of_fit_ref 1.98
_refine_ls_hydrogen_treatment constr
_refine_ls_matrix_type full
_refine_ls_number_parameters 145
_refine_ls_number_reflns 2506
_refine_ls_R_factor_gt .048
_refine_ls_shift/su_max .0004
_refine_ls_structure_factor_coef Fsqd
_refine_ls_weighting_details '1/[\s^2^~cs~ + (0.037 I)^2^]'
_refine_ls_weighting_scheme sigma
_refine_ls_wR_factor_ref .126
_reflns_number_gt 1950
_reflns_number_total 2506
_reflns_threshold_expression 'I >2.00\s~I~'
_cod_data_source_file de1131.cif
_cod_data_source_block I
_cod_depositor_comments
;
The following automatic conversions were performed:

'_exptl_crystal_density_meas' value ' not measured' was changed to
'?' - the value is perceived as not measured.

Automatic conversion script
Id: cif_fix_values 3008 2015-01-20 13:52:24Z robertas 
;
_cod_original_cell_volume 2178.69(6)
_cod_original_sg_symbol_H-M 'C 2/c'
_cod_database_code 2011095

loop_
_symmetry_equiv_pos_as_xyz
'  +x,  +y,  +z'
'1/2+x,1/2+y,  +z'
'  -x,  +y,1/2-z'
1/2-x,1/2+y,1/2-z
'  -x,  -y,  -z'
'1/2-x,1/2-y,  -z'
'  +x,  -y,1/2+z'
1/2+x,1/2-y,1/2+z

loop_
_atom_site_label
_atom_site_fract_x
_atom_site_fract_y
_atom_site_fract_z
_atom_site_U_iso_or_equiv
_atom_site_adp_type
_atom_site_calc_flag
_atom_site_calc_attached_atom
_atom_site_refinement_flags
_atom_site_occupancy
O1 .48905(3) .87920(10) .43970(10) .0743(4) Uani d ? . 1.000
O2 .29494(2) .82580(9) .16020(10) .0532(3) Uani d ? . 1.000
O3 .42438(2) .67134(9) .82190(10) .0518(3) Uani d ? . 1.000
C1 .41575(3) .81490(10) .4542(2) .0349(3) Uani d ? . 1.000
C2 .40739(4) .88470(10) .2794(2) .0418(3) Uani d ? . 1.000
C3 .36724(4) .89260(10) .1752(2) .0445(3) Uani d ? . 1.000
C4 .33515(4) .82680(10) .2483(2) .0389(3) Uani d ? . 1.000
C5 .30705(3) .68640(10) .5075(2) .0428(3) Uani d ? . 1.000
C6 .31266(4) .61700(10) .6830(2) .0486(4) Uani d ? . 1.000
C7 .35207(4) .61020(10) .7922(2) .0454(3) Uani d ? . 1.000
C8 .38535(4) .67420(10) .7228(2) .0376(3) Uani d ? . 1.000
C9 .38166(3) .74770(10) .53720(10) .0334(3) Uani d ? . 1.000
C10 .34112(3) .75290(10) .4320(2) .0353(3) Uani d ? . 1.000
C11 .46028(3) .80950(10) .5505(2) .0431(3) Uani d ? . 1.000
C12 .28629(4) .90080(10) -.0197(2) .0579(4) Uani d ? . 1.000
C13 .43090(5) .59770(10) 1.0029(2) .0586(4) Uani d ? . 1.000
H1O1 .4955 .8793 .3289 .090 Uiso d ? . .500
H2O1 .4953 .9482 .4739 .090 Uiso d ? . .500
H2 .4304 .9316 .2235 .050 Uiso c C2 . 1.000
H3 .3626 .9450 .0514 .053 Uiso c C3 . 1.000
H5 .2794 .6903 .4329 .051 Uiso c C5 . 1.000
H6 .2889 .5713 .7342 .058 Uiso c C6 . 1.000
H7 .3557 .5594 .9181 .054 Uiso c C7 . 1.000
H11A .4691 .7189 .5590 .052 Uiso c C11 . 1.000
H11B .4608 .8460 .6882 .052 Uiso c C11 . 1.000
H12A .2906 .9926 .0126 .070 Uiso c C12 . 1.000
H12B .3051 .8748 -.1224 .070 Uiso c C12 . 1.000
H12C .2573 .8869 -.0732 .070 Uiso c C12 . 1.000
H13A .4598 .6080 1.0598 .070 Uiso c C13 . 1.000
H13B .4119 .6279 1.1023 .070 Uiso c C13 . 1.000
H13C .4253 .5063 .9722 .070 Uiso c C13 . 1.000

loop_
_atom_site_aniso_label
_atom_site_aniso_U_11
_atom_site_aniso_U_22
_atom_site_aniso_U_33
_atom_site_aniso_U_12
_atom_site_aniso_U_13
_atom_site_aniso_U_23
O1 .0443(5) .1062(9) .0723(7) -.0262(5) .0041(4) .0318(6)
O2 .0417(5) .0620(6) .0537(5) -.0036(4) -.0093(4) .0103(4)
O3 .0460(5) .0611(6) .0469(5) -.0095(4) -.0057(4) .0183(4)
C1 .0342(6) .0337(6) .0371(6) -.0022(5) .0046(4) -.0026(5)
C2 .0389(6) .0432(7) .0437(7) -.0067(5) .0065(5) .0058(5)
C3 .0466(7) .0461(7) .0405(6) -.0019(6) .0014(5) .0095(5)
C4 .0364(6) .0395(6) .0400(6) .0004(5) -.0019(5) -.0019(5)
C5 .0346(6) .0453(7) .0489(7) -.0035(5) .0068(5) -.0036(6)
C6 .0431(7) .0521(8) .0520(7) -.0108(6) .0133(5) .0021(6)
C7 .0490(7) .0462(7) .0417(6) -.0053(6) .0088(5) .0052(5)
C8 .0395(6) .0362(6) .0374(6) -.0019(5) .0042(5) -.0017(5)
C9 .0356(6) .0295(6) .0353(6) -.0006(4) .0049(4) -.0023(5)
C10 .0351(6) .0330(6) .0381(6) -.0007(4) .0051(5) -.0049(5)
C11 .0352(6) .0464(7) .0476(7) -.0080(5) .0037(5) .0050(6)
C12 .0528(8) .0642(9) .0536(8) .0037(7) -.0142(6) .0092(7)
C13 .0628(8) .0615(9) .0493(8) -.0049(7) -.0081(6) .0159(6)

loop_
_atom_type_symbol
_atom_type_scat_dispersion_real
_atom_type_scat_dispersion_imag
_atom_type_scat_source
H 0 0 'Stewart, Davidson and Simpson (1965)'
C .003 .002 'Creagh & McAuley (1992)'
O .011 .006 'Creagh & McAuley (1992)'

loop_
_geom_angle_atom_site_label_1
_geom_angle_atom_site_label_2
_geom_angle_atom_site_label_3
_geom_angle
_geom_angle_publ_flag
C11 O1 H1O1 136.0 no
C11 O1 H2O1 119.1 no
H1O1 O1 H2O1 101.0 no
C4 O2 C12 117.43(9) yes
C8 O3 C13 118.74(9) yes
C2 C1 C9 118.10(10) no
C2 C1 C11 119.00(10) yes
C9 C1 C11 122.90(10) yes
C1 C2 C3 123.20(10) no
C1 C2 H2 118.4 no
C3 C2 H2 118.4 no
C2 C3 C4 119.30(10) no
C2 C3 H3 120.4 no
C4 C3 H3 120.3 no
O2 C4 C3 124.80(10) yes
O2 C4 C10 114.20(10) yes
C3 C4 C10 121.00(10) no
C6 C5 C10 120.10(10) no
C6 C5 H5 119.9 no
C10 C5 H5 120.0 no
C5 C6 C7 120.80(10) no
C5 C6 H6 119.6 no
C7 C6 H6 119.6 no
C6 C7 C8 120.00(10) no
C6 C7 H7 120.0 no
C8 C7 H7 120.0 no
O3 C8 C7 122.80(10) yes
O3 C8 C9 115.25(9) yes
C7 C8 C9 121.90(10) no
C1 C9 C8 124.40(10) no
C1 C9 C10 119.30(10) no
C8 C9 C10 116.20(10) no
C4 C10 C5 120.10(10) no
C4 C10 C9 119.00(10) no
C5 C10 C9 120.80(10) no
O1 C11 C1 113.42(9) yes
O1 C11 H11A 108.5 no
O1 C11 H11B 108.4 no
C1 C11 H11A 108.5 no
C1 C11 H11B 108.5 no
H11A C11 H11B 109.5 no
O2 C12 H12A 109.5 no
O2 C12 H12B 109.5 no
O2 C12 H12C 109.5 no
H12A C12 H12B 109.4 no
H12A C12 H12C 109.4 no
H12B C12 H12C 109.5 no
O3 C13 H13A 109.5 no
O3 C13 H13B 109.4 no
O3 C13 H13C 109.5 no
H13A C13 H13B 109.4 no
H13A C13 H13C 109.6 no
H13B C13 H13C 109.4 no

loop_
_geom_bond_atom_site_label_1
_geom_bond_atom_site_label_2
_geom_bond_site_symmetry_1
_geom_bond_site_symmetry_2
_geom_bond_distance
_geom_bond_publ_flag
O1 C11 . . 1.4200(10) yes
O1 H1O1 . . .77 no
O1 H2O1 . . .77 no
O2 C4 . . 1.3720(10) yes
O2 C12 . . 1.4230(10) yes
O3 C8 . . 1.3650(10) yes
O3 C13 . . 1.4140(10) yes
C1 C2 . . 1.366(2) no
C1 C9 . . 1.441(2) no
C1 C11 . . 1.517(2) yes
C2 C3 . . 1.412(2) no
C2 H2 . . .98 no
C3 C4 . . 1.356(2) no
C3 H3 . . .98 no
C4 C10 . . 1.429(2) no
C5 C6 . . 1.359(2) no
C5 C10 . . 1.416(2) no
C5 H5 . . .98 no
C6 C7 . . 1.405(2) no
C6 H6 . . .98 no
C7 C8 . . 1.367(2) no
C7 H7 . . .98 no
C8 C9 . . 1.435(2) no
C9 C10 . . 1.425(2) no
C11 H11A . . .98 no
C11 H11B . . .98 no
C12 H12A . . .98 no
C12 H12B . . .98 no
C12 H12C . . .98 no
C13 H13A . . .98 no
C13 H13B . . .98 no
C13 H13C . . .98 no

loop_
_geom_hbond_atom_site_label_D
_geom_hbond_atom_site_label_H
_geom_hbond_atom_site_label_A
_geom_hbond_site_symmetry_A
_geom_hbond_distance_DH
_geom_hbond_distance_HA
_geom_hbond_distance_DA
_geom_hbond_angle_DHA
_geom_hbond_publ_flag
O1 H1O1 O1 3_655 .77 1.87 2.648(2) 180 yes
O1 H2O1 O1 5_676 .77 1.93 2.698(2) 180 yes
C12 H12C O2 6_565 .98 2.80 3.572(2) 136 yes
C11 H11B O1 3_656 .98 2.84 3.678(2) 144 yes

loop_
_geom_torsion_atom_site_label_1
_geom_torsion_atom_site_label_2
_geom_torsion_atom_site_label_3
_geom_torsion_atom_site_label_4
_geom_torsion
_geom_torsion_publ_flag
O1 C11 C1 C2 -1.1(2) no
O1 C11 C1 C9 178.00(10) no
O2 C4 C3 C2 -179.40(10) no
O2 C4 C10 C5 .20(10) no
O2 C4 C10 C9 -179.65(9) no
O3 C8 C7 C6 180.00(10) no
O3 C8 C9 C1 .3(2) no
O3 C8 C9 C10 -179.48(9) no
C1 C2 C3 C4 -1.0(2) no
C1 C9 C8 C7 -178.70(10) no
C1 C9 C10 C4 -1.1(2) no
C1 C9 C10 C5 179.04(9) no
C2 C1 C9 C8 -177.90(10) no
C2 C1 C9 C10 1.9(2) no
C2 C3 C4 C10 1.9(2) no
C3 C2 C1 C9 -.9(2) no
C3 C2 C1 C11 178.10(10) no
C3 C4 O2 C12 -.8(2) no
C3 C4 C10 C5 179.00(10) no
C3 C4 C10 C9 -.8(2) no
C4 C10 C5 C6 -179.50(10) no
C4 C10 C9 C8 178.71(9) no
C5 C6 C7 C8 .2(2) no
C5 C10 C9 C8 -1.2(2) no
C6 C5 C10 C9 .4(2) no
C6 C7 C8 C9 -1.1(2) no
C7 C6 C5 C10 .2(2) no
C7 C8 O3 C13 .9(2) no
C7 C8 C9 C10 1.5(2) no
C8 C9 C1 C11 3.1(2) no
C9 C8 O3 C13 -178.10(10) no
C10 C4 O2 C12 178.00(10) no
C10 C9 C1 C11 -177.10(10) no
